data_1528904
loop_
_publ_author_name
'Sul'yanova, E.A.'
'Molchanov, V.N.'
'Sobolev, B.P.'
'Sul'yanov, S.N.'
'Verin, I.A.'

_publ_section_title
;
 Nanostructured crystals of the fluorite phases Sr(1-x) R(x) F(2+x) (R =
 rare-earth elements) and their ordering: II. Crystal structure of the
 ordered Sr4 Lu3 F17 phase
;
_journal_name_full Kristallografiya
_journal_page_first 554
_journal_page_last 562
_journal_volume 54
_journal_year 2009
_chemical_formula_sum 'F17 Lu3 Sr4'
_chemical_name_systematic 'Sr4 Lu3 F17'
_space_group_IT_number 148
_symmetry_space_group_name_Hall '-R 3'
_symmetry_space_group_name_H-M 'R -3 :H'
_cell_angle_alpha 90
_cell_angle_beta 90
_cell_angle_gamma 120
_cell_formula_units_Z 6
_cell_length_a 10.615
_cell_length_b 10.615
_cell_length_c 19.547
_cell_volume 1907.439
_citation_journal_id_ASTM KRISAJ
_cod_data_source_file Sulyanova_KRISAJ_2009_1738.cif
_cod_data_source_block F17Lu3Sr4
_cod_database_code 1528904

loop_
_symmetry_equiv_pos_as_xyz
x,y,z
-y,x-y,z
-x+y,-x,z
-x,-y,-z
y,-x+y,-z
x-y,x,-z
x+2/3,y+1/3,z+1/3
-y+2/3,x-y+1/3,z+1/3
-x+y+2/3,-x+1/3,z+1/3
-x+2/3,-y+1/3,-z+1/3
y+2/3,-x+y+1/3,-z+1/3
x-y+2/3,x+1/3,-z+1/3
x+1/3,y+2/3,z+2/3
-y+1/3,x-y+2/3,z+2/3
-x+y+1/3,-x+2/3,z+2/3
-x+1/3,-y+2/3,-z+2/3
y+1/3,-x+y+2/3,-z+2/3
x-y+1/3,x+2/3,-z+2/3

loop_
_atom_site_label
_atom_site_type_symbol
_atom_site_fract_x
_atom_site_fract_y
_atom_site_fract_z
_atom_site_occupancy
_atom_site_U_iso_or_equiv
Sr2 Sr+2 0.22792 0.03202 0.08521 1 0.0
Sr1 Sr+2 0 0 0.26266 1 0.0
F8 F-1 0.95 0.938 0.491 0.1667 0.0
F2 F-1 0.4294 0.2903 0.1174 1 0.0
F3 F-1 0.4754 0.0828 0.0377 1 0.0
F7 F-1 0 0 0 1 0.0
F5 F-1 0.2324 0.3593 0.1667 1 0.0
F1 F-1 0.0384 0.7865 0.0413 1 0.0
Lu1 Lu+3 0.08509 0.61555 0.08139 1 0.0
F4 F-1 0.2027 0.5006 0.0483 1 0.0
F6 F-1 0 0 0.1351 1 0.0
